data_2223094
loop_
_publ_author_name
'Zebiri, Ikram'
'Anak, Berkahoum'
'Djebli, Yacine'
'Boufas, Sihem'
'Bencharif, Le\"ila'

_publ_section_title
;
 Octakis[2,2',5,5'-tetrathiafulvalenium(0.5+)] bis[hexamolybdate(2{-})]
 acetonitrile solvate
;
_journal_coeditor_code HG2545
_journal_issue 9
_journal_name_full 'Acta Crystallographica Section E'
_journal_page_first m1063
_journal_page_last m1064
_journal_paper_doi 10.1107/S1600536809031092
_journal_volume 65
_journal_year 2009
_chemical_formula_iupac '(C6 H4 S4)8 [Mo6 O19]2, C2 H3 N'
_chemical_formula_moiety '8(C6 H4 S4 0.5+), 2(Mo6 O19 2-), C2 H3 N'
_chemical_formula_sum 'C50 H35 Mo12 N O38 S32'
_chemical_formula_weight 3434.99
_chemical_name_systematic
;
Octakis[2,2',5,5'-tetrathiafulvalenium(0.5+)] bis[hexamolybdate(2-)]
acetonitrile solvate
;
_space_group_IT_number 11
_symmetry_cell_setting monoclinic
_symmetry_space_group_name_Hall '-P 2yb'
_symmetry_space_group_name_H-M 'P 1 21/m 1'
_atom_sites_solution_hydrogens geom
_atom_sites_solution_primary direct
_atom_sites_solution_secondary difmap
_cell_angle_alpha 90
_cell_angle_beta 101.266(3)
_cell_angle_gamma 90
_cell_formula_units_Z 2
_cell_length_a 14.3179(8)
_cell_length_b 20.2299(10)
_cell_length_c 16.7625(10)
_cell_measurement_reflns_used 2190
_cell_measurement_temperature 100(2)
_cell_measurement_theta_max 27.31
_cell_measurement_theta_min 2.82
_cell_volume 4761.7(5)
_computing_cell_refinement 'DENZO and SCALEPACK (Otwinowski & Minor, 1997)'
_computing_data_collection 'COLLECT (Nonius, 2002)'
_computing_data_reduction 'DENZO and SCALEPACK (Otwinowski & Minor, 1997)'
_computing_molecular_graphics 'ORTEP-3 (Farrugia, 1997) and  Mercury (Macrae <i>et al.</i>,  2006)'
_computing_publication_material 'WinGX (Farrugia, 1999) and PARST (Nardelli, 1995)'
_computing_structure_refinement 'SHELXL97 (Sheldrick, 2008)'
_computing_structure_solution 'SIR92 (Altomare <i>et al.</i>,  1993)'
_diffrn_ambient_temperature 100.0(10)
_diffrn_measured_fraction_theta_full 0.997
_diffrn_measured_fraction_theta_max 0.997
_diffrn_measurement_device_type 'Nonius KappaCCD'
_diffrn_measurement_method '\f scans, and \w scans with \k offsets'
_diffrn_radiation_monochromator graphite
_diffrn_radiation_source 'fine-focus sealed X-ray tube'
_diffrn_radiation_type MoK\a
_diffrn_radiation_wavelength 0.71073
_diffrn_reflns_av_R_equivalents 0.0721
_diffrn_reflns_av_sigmaI/netI 0.0649
_diffrn_reflns_limit_h_max 18
_diffrn_reflns_limit_h_min -18
_diffrn_reflns_limit_k_max 26
_diffrn_reflns_limit_k_min -26
_diffrn_reflns_limit_l_max 21
_diffrn_reflns_limit_l_min -21
_diffrn_reflns_number 45527
_diffrn_reflns_theta_full 27.45
_diffrn_reflns_theta_max 27.45
_diffrn_reflns_theta_min 1.45
_diffrn_standards_decay_% 0
_exptl_absorpt_coefficient_mu 2.305
_exptl_absorpt_correction_T_max 0.8022
_exptl_absorpt_correction_T_min 0.5965
_exptl_absorpt_correction_type multi-scan
_exptl_absorpt_process_details '(SADABS; Sheldrick, 1996)'
_exptl_crystal_colour colourless
_exptl_crystal_density_diffrn 2.396
_exptl_crystal_density_method 'not measured'
_exptl_crystal_description plates
_exptl_crystal_F_000 3324
_exptl_crystal_size_max 0.25
_exptl_crystal_size_mid 0.15
_exptl_crystal_size_min 0.1
_refine_diff_density_max 0.877
_refine_diff_density_min -0.699
_refine_ls_extinction_coef 0.08(2)
_refine_ls_extinction_expression Fc^*^=kFc[1+0.001xFc^2^\l^3^/sin(2\q)]^-1/4^
_refine_ls_extinction_method 'SHELXL97 (Sheldrick, 2008)'
_refine_ls_goodness_of_fit_ref 1
_refine_ls_hydrogen_treatment constr
_refine_ls_matrix_type full
_refine_ls_number_parameters 629
_refine_ls_number_reflns 11170
_refine_ls_number_restraints 0
_refine_ls_restrained_S_all 1
_refine_ls_R_factor_all 0.0615
_refine_ls_R_factor_gt 0.0356
_refine_ls_shift/su_max 0.003
_refine_ls_shift/su_mean 0
_refine_ls_structure_factor_coef Fsqd
_refine_ls_weighting_details 'calc w=1/[\s^2^(Fo^2^)+(0.021P)^2^] where P=(Fo^2^+2Fc^2^)/3'
_refine_ls_weighting_scheme calc
_refine_ls_wR_factor_gt 0.0652
_refine_ls_wR_factor_ref 0.0732
_reflns_number_gt 8144
_reflns_number_total 11170
_reflns_threshold_expression I>2\s(I)
_cod_data_source_file hg2545.cif
_cod_data_source_block I
_cod_original_sg_symbol_H-M 'P 21/m'
_cod_database_code 2223094
_cod_database_fobs_code 2223094

loop_
_symmetry_equiv_pos_as_xyz
'x, y, z'
'-x, y+1/2, -z'
'-x, -y, -z'
'x, -y-1/2, z'

loop_
_atom_site_type_symbol
_atom_site_label
_atom_site_fract_x
_atom_site_fract_y
_atom_site_fract_z
_atom_site_U_iso_or_equiv
_atom_site_adp_type
_atom_site_calc_flag
_atom_site_refinement_flags
_atom_site_occupancy
_atom_site_disorder_assembly
_atom_site_disorder_group
Mo Mo1 0.56723(3) 0.411518(19) 0.58067(2) 0.01535(9) Uani d . 1 . .
Mo Mo2 0.37343(3) 0.500847(18) 0.56738(2) 0.01262(8) Uani d . 1 . .
Mo Mo5 0.41862(3) 0.425991(19) 0.40423(2) 0.01562(9) Uani d . 1 . .
Mo Mo3 0.09471(3) 0.007942(18) 0.90255(2) 0.01440(9) Uani d . 1 . .
Mo Mo4 0.12057(3) 0.050345(18) 1.09450(2) 0.01550(9) Uani d . 1 . .
Mo Mo6 -0.06607(3) 0.102673(18) 0.96110(2) 0.01461(9) Uani d . 1 . .
S S4 0.69926(8) 0.32365(5) 0.32774(7) 0.0171(2) Uani d . 1 . .
S S1 0.83864(9) 0.32314(6) 0.19478(7) 0.0194(3) Uani d . 1 . .
S S2 0.31973(9) 0.32349(5) 0.68472(7) 0.0193(3) Uani d . 1 . .
S S3 1.13888(8) 0.41650(5) 0.47871(7) 0.0141(2) Uani d . 1 . .
S S5 0.85700(8) 0.41673(5) 0.53863(7) 0.0134(2) Uani d . 1 . .
S S6 0.94719(8) 0.41562(5) 0.37833(7) 0.0148(2) Uani d . 1 . .
S S7 1.04691(8) 0.41757(5) 0.64209(7) 0.0158(2) Uani d . 1 . .
S S8 0.19893(11) 0.75 0.39380(10) 0.0162(3) Uani d S 1 . .
S S9 0.38303(8) 0.16665(6) 0.03769(7) 0.0186(3) Uani d . 1 . .
S S10 -0.09582(11) 0.75 0.43604(10) 0.0167(3) Uani d S 1 . .
S S11 0.01173(12) 0.75 0.27956(10) 0.0187(4) Uani d S 1 . .
S S12 0.09410(11) 0.75 0.54638(9) 0.0157(3) Uani d S 1 . .
S S13 0.57537(8) 0.16549(5) 0.13620(7) 0.0169(2) Uani d . 1 . .
S S14 0.47171(8) 0.16799(6) -0.12637(7) 0.0174(2) Uani d . 1 . .
S S15 0.66417(8) 0.16465(6) -0.02771(7) 0.0204(3) Uani d . 1 . .
S S18 0.21028(8) 0.32348(5) 0.83822(7) 0.0177(2) Uani d . 1 . .
O O1 0 0 1 0.0106(9) Uani d S 1 . .
O O2 0.5 0.5 0.5 0.0119(9) Uani d S 1 . .
O O5 0.4513(2) 0.43340(14) 0.62260(17) 0.0153(7) Uani d . 1 . .
O O4 0.2801(2) 0.50318(14) 0.61450(18) 0.0159(7) Uani d . 1 . .
O O3 0.6587(2) 0.43007(14) 0.51664(18) 0.0169(7) Uani d . 1 . .
O O6 0.4587(2) 0.56620(14) 0.62598(17) 0.0150(7) Uani d . 1 . .
O O12 0.4888(2) 0.36829(14) 0.49387(18) 0.0161(7) Uani d . 1 . .
O O7 0.6179(2) 0.49293(14) 0.64424(17) 0.0166(7) Uani d . 1 . .
O O8 -0.0228(2) -0.03840(14) 0.84668(18) 0.0195(7) Uani d . 1 . .
O O9 0.3326(2) 0.44003(14) 0.47865(18) 0.0159(7) Uani d . 1 . .
O O10 0.0391(2) 0.12578(13) 1.03983(18) 0.0166(7) Uani d . 1 . .
O O11 0.0124(2) 0.08657(13) 0.88356(18) 0.0178(7) Uani d . 1 . .
O O13 0.1560(2) -0.03770(14) 1.10491(19) 0.0204(7) Uani d . 1 . .
O O14 0.1549(2) 0.01313(14) 0.82549(19) 0.0215(7) Uani d . 1 . .
O O15 0.1685(2) 0.05279(13) 0.99087(18) 0.0158(7) Uani d . 1 . .
O O16 0.3610(2) 0.36980(15) 0.33835(19) 0.0234(8) Uani d . 1 . .
O O19 -0.1227(2) 0.17476(14) 0.93106(19) 0.0221(7) Uani d . 1 . .
O O18 0.2048(2) 0.09129(14) 1.1612(2) 0.0245(8) Uani d . 1 . .
O O17 0.6166(2) 0.35055(15) 0.64365(19) 0.0245(8) Uani d . 1 . .
O O20 0.1308(2) -0.07465(14) 0.95163(19) 0.0200(7) Uani d . 1 . .
C C1 0.7991(4) 0.25 0.2352(4) 0.0127(13) Uani d S 1 . .
C C4 0.9789(3) 0.4167(2) 0.5449(3) 0.0145(9) Uani d . 1 . .
C C3 0.1983(5) 0.75 0.2897(4) 0.0204(15) Uani d S 1 . .
H H3 0.2548 0.75 0.2703 0.025 Uiso calc SR 1 . .
C C2 0.7423(4) 0.25 0.2902(4) 0.0143(13) Uani d S 1 . .
C C7 0.1143(5) 0.75 0.2388(4) 0.0224(15) Uani d S 1 . .
H H7 0.1107 0.75 0.1828 0.027 Uiso calc SR 1 . .
C C8 0.0738(5) 0.75 0.3820(4) 0.0170(14) Uani d S 1 . .
C C6 0.8635(3) 0.4170(2) 0.6423(3) 0.0166(10) Uani d . 1 . .
H H6 0.8088 0.4169 0.6643 0.02 Uiso calc R 1 . .
C C5 0.9505(3) 0.4174(2) 0.6901(3) 0.0178(10) Uani d . 1 . .
H H5 0.9585 0.4176 0.7465 0.021 Uiso calc R 1 . .
C C11 0.2420(4) 0.25 0.7930(4) 0.0149(13) Uani d S 1 . .
C C10 0.2854(4) 0.25 0.7292(4) 0.0160(14) Uani d S 1 . .
C C15 0.5424(3) 0.1666(2) -0.0301(3) 0.0174(10) Uani d . 1 . .
C C16 0.5044(3) 0.1662(2) 0.0406(3) 0.0172(10) Uani d . 1 . .
C C13 0.5655(3) 0.1660(2) -0.1775(3) 0.0216(11) Uani d . 1 . .
H H13 0.5553 0.166 -0.234 0.026 Uiso calc R 1 . .
C C12 0.1572(3) 0.2831(2) 0.9098(3) 0.0223(11) Uani d . 1 . .
H H12 0.1297 0.3068 0.9468 0.027 Uiso calc R 1 . .
C C14 0.6539(3) 0.1643(2) -0.1321(3) 0.0210(11) Uani d . 1 . .
H H14 0.7074 0.163 -0.1559 0.025 Uiso calc R 1 . .
C C9 0.3514(3) 0.2832(2) 0.6016(3) 0.0231(11) Uani d . 1 . .
H H9 0.3676 0.307 0.5588 0.028 Uiso calc R 1 . .
C C22 1.0177(3) 0.41639(19) 0.4749(3) 0.0132(9) Uani d . 1 . .
C C17 0.4818(3) 0.1637(2) 0.1873(3) 0.0180(10) Uani d . 1 . .
H H17 0.4923 0.1623 0.2438 0.022 Uiso calc R 1 . .
C C18 0.3931(3) 0.1643(2) 0.1421(3) 0.0185(10) Uani d . 1 . .
H H18 0.3396 0.1635 0.1659 0.022 Uiso calc R 1 . .
C C21 0.0295(4) 0.75 0.4457(4) 0.0165(14) Uani d S 1 . .
C C20 0.6422(3) 0.2833(2) 0.3968(3) 0.0211(11) Uani d . 1 . .
H H20 0.6127 0.307 0.4325 0.025 Uiso calc R 1 . .
C C19 0.9255(3) 0.2830(2) 0.1533(3) 0.0235(11) Uani d . 1 . .
H H19 0.9704 0.3067 0.1319 0.028 Uiso calc R 1 . .
C C24 1.0417(3) 0.4110(2) 0.3287(3) 0.0197(10) Uani d . 1 . .
H H24 1.0322 0.4084 0.2723 0.024 Uiso calc R 1 . .
C C23 1.1297(3) 0.4114(2) 0.3748(3) 0.0174(10) Uani d . 1 . .
H H23 1.1836 0.4089 0.3516 0.021 Uiso calc R 1 . .
C C26 -0.0077(4) 0.75 0.5908(4) 0.0184(14) Uani d S 1 . .
H H26 -0.0027 0.75 0.6469 0.022 Uiso calc SR 1 . .
C C25 -0.0915(5) 0.75 0.5408(4) 0.0186(14) Uani d S 1 . .
H H25 -0.1474 0.75 0.5613 0.022 Uiso calc SR 1 . .
S S16 0.43075(9) 0.99818(6) 0.10594(7) 0.0200(3) Uani d . 1 . .
S S27 0.63331(9) 0.99422(6) 0.09037(7) 0.0203(3) Uani d . 1 . .
C C27 0.5135(3) 0.9988(2) 0.0403(3) 0.0166(10) Uani d . 1 . .
C C29 0.5178(4) 0.9954(2) 0.1949(3) 0.0245(11) Uani d . 1 . .
H H29 0.5008 0.9954 0.2457 0.029 Uiso calc R 1 . .
C C28 0.6083(4) 0.9931(2) 0.1884(3) 0.0247(11) Uani d . 1 . .
H H28 0.6568 0.991 0.2342 0.03 Uiso calc R 1 . .
N N1 0.1799(6) 0.25 0.1110(5) 0.061(2) Uani d S 1 . .
C C30 0.1822(6) 0.25 0.1791(7) 0.049(3) Uani d S 1 . .
C C31 0.1876(6) 0.25 0.2689(6) 0.050(2) Uani d S 1 . .
H H31A 0.1353 0.2749 0.2815 0.076 Uiso calc PR 0.5 . .
H H31B 0.2466 0.2697 0.2953 0.076 Uiso calc PR 0.5 . .
H H31C 0.1845 0.2054 0.2876 0.076 Uiso calc PR 0.5 . .

loop_
_atom_site_aniso_label
_atom_site_aniso_U_11
_atom_site_aniso_U_22
_atom_site_aniso_U_33
_atom_site_aniso_U_12
_atom_site_aniso_U_13
_atom_site_aniso_U_23
Mo1 0.0150(2) 0.0195(2) 0.0125(2) 0.00474(16) 0.00522(16) 0.00528(16)
Mo2 0.01036(18) 0.0189(2) 0.00921(18) 0.00057(16) 0.00335(15) 0.00047(15)
Mo5 0.0138(2) 0.0217(2) 0.01209(19) -0.00355(16) 0.00420(16) -0.00492(16)
Mo3 0.0168(2) 0.0162(2) 0.01122(19) -0.00087(16) 0.00517(16) 0.00087(15)
Mo4 0.0164(2) 0.0170(2) 0.01202(19) -0.00345(16) 0.00029(16) -0.00233(15)
Mo6 0.0185(2) 0.0131(2) 0.01240(19) 0.00125(16) 0.00348(16) 0.00127(15)
S4 0.0199(6) 0.0162(6) 0.0154(6) 0.0025(5) 0.0038(5) -0.0010(5)
S1 0.0213(6) 0.0191(6) 0.0189(6) -0.0011(5) 0.0062(5) 0.0029(5)
S2 0.0241(7) 0.0177(6) 0.0166(6) -0.0050(5) 0.0055(5) 0.0010(5)
S3 0.0110(5) 0.0164(6) 0.0148(6) -0.0019(4) 0.0023(5) -0.0003(4)
S5 0.0114(5) 0.0163(6) 0.0122(5) 0.0001(4) 0.0018(4) 0.0009(4)
S6 0.0148(6) 0.0171(6) 0.0117(5) -0.0021(4) 0.0006(5) 0.0014(4)
S7 0.0152(6) 0.0186(6) 0.0121(5) -0.0005(5) -0.0008(5) 0.0000(4)
S8 0.0155(8) 0.0175(8) 0.0151(8) 0 0.0017(7) 0
S9 0.0149(6) 0.0223(6) 0.0184(6) -0.0005(5) 0.0028(5) -0.0022(5)
S10 0.0151(8) 0.0176(8) 0.0161(8) 0 -0.0006(7) 0
S11 0.0227(9) 0.0184(8) 0.0124(8) 0 -0.0027(7) 0
S12 0.0155(8) 0.0173(8) 0.0126(8) 0 -0.0016(7) 0
S13 0.0163(6) 0.0215(6) 0.0127(6) 0.0001(5) 0.0021(5) -0.0004(5)
S14 0.0188(6) 0.0213(6) 0.0118(6) 0.0011(5) 0.0019(5) -0.0001(5)
S15 0.0158(6) 0.0278(7) 0.0182(6) 0.0030(5) 0.0046(5) 0.0017(5)
S18 0.0210(6) 0.0147(6) 0.0177(6) -0.0002(5) 0.0046(5) -0.0021(5)
O1 0.013(2) 0.012(2) 0.007(2) -0.0012(17) 0.0024(17) -0.0010(16)
O2 0.010(2) 0.016(2) 0.011(2) 0.0002(17) 0.0043(18) 0.0001(17)
O5 0.0175(17) 0.0193(16) 0.0103(15) 0.0010(13) 0.0054(13) 0.0021(12)
O4 0.0135(16) 0.0218(17) 0.0133(16) -0.0001(13) 0.0047(13) -0.0004(13)
O3 0.0134(16) 0.0221(16) 0.0164(17) 0.0041(13) 0.0052(14) 0.0028(13)
O6 0.0153(16) 0.0199(16) 0.0109(15) -0.0017(13) 0.0053(13) -0.0024(13)
O12 0.0207(17) 0.0149(16) 0.0149(16) -0.0004(13) 0.0091(14) -0.0004(12)
O7 0.0131(16) 0.0259(17) 0.0102(16) 0.0016(13) 0.0012(13) 0.0014(13)
O8 0.0240(18) 0.0230(17) 0.0114(16) -0.0007(14) 0.0032(14) -0.0036(13)
O9 0.0137(16) 0.0207(17) 0.0149(16) -0.0036(13) 0.0068(13) -0.0031(13)
O10 0.0193(17) 0.0122(15) 0.0188(17) -0.0036(13) 0.0049(14) -0.0019(13)
O11 0.0200(17) 0.0164(16) 0.0168(17) -0.0021(13) 0.0026(14) 0.0020(13)
O13 0.0192(17) 0.0219(17) 0.0173(17) -0.0010(14) -0.0034(14) 0.0015(14)
O14 0.0254(19) 0.0192(17) 0.0229(19) -0.0013(14) 0.0120(16) 0.0011(14)
O15 0.0126(16) 0.0171(16) 0.0183(17) -0.0035(13) 0.0040(13) -0.0032(13)
O16 0.0220(18) 0.0321(19) 0.0167(18) -0.0051(15) 0.0054(15) -0.0125(14)
O19 0.0264(19) 0.0181(17) 0.0227(18) 0.0025(14) 0.0066(16) 0.0043(14)
O18 0.0244(18) 0.0251(18) 0.0215(18) -0.0084(14) -0.0017(15) -0.0043(14)
O17 0.028(2) 0.0275(18) 0.0197(19) 0.0115(15) 0.0097(16) 0.0075(14)
O20 0.0219(18) 0.0160(16) 0.0245(19) -0.0015(13) 0.0102(15) -0.0005(14)
C1 0.015(3) 0.013(3) 0.011(3) 0 0.006(3) 0
C4 0.011(2) 0.012(2) 0.019(2) 0.0005(17) -0.0005(19) 0.0019(18)
C3 0.022(4) 0.028(4) 0.012(3) 0 0.006(3) 0
C2 0.018(3) 0.014(3) 0.009(3) 0 -0.002(3) 0
C7 0.036(4) 0.021(4) 0.012(3) 0 0.010(3) 0
C8 0.026(4) 0.019(3) 0.005(3) 0 -0.001(3) 0
C6 0.016(2) 0.017(2) 0.018(2) 0.0003(18) 0.006(2) 0.0009(19)
C5 0.026(3) 0.017(2) 0.011(2) -0.002(2) 0.005(2) -0.0006(18)
C11 0.014(3) 0.015(3) 0.014(3) 0 -0.003(3) 0
C10 0.016(3) 0.015(3) 0.015(3) 0 0.000(3) 0
C15 0.016(2) 0.021(2) 0.014(2) 0.0026(19) 0.001(2) -0.0020(19)
C16 0.019(2) 0.018(2) 0.015(2) -0.0004(19) 0.004(2) -0.0005(19)
C13 0.032(3) 0.021(3) 0.014(2) 0.005(2) 0.010(2) 0.0023(19)
C12 0.019(3) 0.028(3) 0.021(3) 0.005(2) 0.009(2) -0.001(2)
C14 0.020(3) 0.028(3) 0.017(3) 0.006(2) 0.010(2) 0.001(2)
C9 0.024(3) 0.031(3) 0.016(3) -0.003(2) 0.008(2) 0.002(2)
C22 0.014(2) 0.007(2) 0.016(2) -0.0029(17) -0.0017(19) -0.0001(17)
C17 0.023(3) 0.019(2) 0.013(2) 0.001(2) 0.007(2) -0.0021(19)
C18 0.021(3) 0.016(2) 0.022(3) -0.0033(19) 0.011(2) -0.0040(19)
C21 0.014(3) 0.018(3) 0.013(3) 0 -0.006(3) 0
C20 0.024(3) 0.030(3) 0.010(2) 0.006(2) 0.007(2) -0.0007(19)
C19 0.023(3) 0.034(3) 0.017(3) -0.003(2) 0.011(2) 0.001(2)
C24 0.025(3) 0.022(3) 0.011(2) -0.005(2) 0.002(2) 0.0009(19)
C23 0.021(2) 0.020(2) 0.012(2) -0.0021(19) 0.005(2) 0.0018(18)
C26 0.021(4) 0.015(3) 0.020(4) 0 0.005(3) 0
C25 0.027(4) 0.013(3) 0.017(3) 0 0.006(3) 0
S16 0.0263(7) 0.0219(6) 0.0124(6) 0.0039(5) 0.0053(5) -0.0005(5)
S27 0.0219(6) 0.0245(6) 0.0127(6) 0.0035(5) -0.0012(5) -0.0004(5)
C27 0.021(2) 0.015(2) 0.013(2) 0.0028(19) 0.003(2) -0.0002(18)
C29 0.039(3) 0.022(3) 0.010(2) 0.002(2) -0.001(2) -0.0004(19)
C28 0.035(3) 0.022(3) 0.012(2) 0.005(2) -0.007(2) -0.0015(19)
N1 0.071(6) 0.060(5) 0.050(5) 0 0.002(5) 0
C30 0.038(5) 0.026(5) 0.084(8) 0 0.014(6) 0
C31 0.051(6) 0.033(5) 0.071(7) 0 0.021(5) 0

loop_
_atom_type_symbol
_atom_type_description
_atom_type_scat_dispersion_real
_atom_type_scat_dispersion_imag
_atom_type_scat_source
C C 0.0033 0.0000 'International Tables Vol C Tables 4.2.6.8 and 6.1.1.4'
H H 0.0000 0.0000 'International Tables Vol C Tables 4.2.6.8 and 6.1.1.4'
N N 0.0061 0.0000 'International Tables Vol C Tables 4.2.6.8 and 6.1.1.4'
O O 0.0106 0.0000 'International Tables Vol C Tables 4.2.6.8 and 6.1.1.4'

loop_
_geom_angle_atom_site_label_1
_geom_angle_atom_site_label_2
_geom_angle_atom_site_label_3
_geom_angle_site_symmetry_1
_geom_angle_site_symmetry_3
_geom_angle
_geom_angle_publ_flag
O17 Mo1 O12 . . 105.04(14) ?
O17 Mo1 O3 . . 104.43(14) ?
O12 Mo1 O3 . . 91.61(13) ?
O17 Mo1 O5 . . 102.70(14) ?
O12 Mo1 O5 . . 87.90(12) ?
O3 Mo1 O5 . . 152.02(12) ?
O17 Mo1 O7 . . 101.69(14) ?
O12 Mo1 O7 . . 152.99(12) ?
O3 Mo1 O7 . . 85.42(12) ?
O5 Mo1 O7 . . 82.51(12) ?
O17 Mo1 O2 . . 176.68(11) ?
O12 Mo1 O2 . . 77.94(9) ?
O3 Mo1 O2 . . 76.77(9) ?
O5 Mo1 O2 . . 75.78(8) ?
O7 Mo1 O2 . . 75.24(8) ?
O4 Mo2 O5 . . 103.76(13) ?
O4 Mo2 O9 . . 103.37(13) ?
O5 Mo2 O9 . . 88.74(12) ?
O4 Mo2 O6 . . 102.89(13) ?
O5 Mo2 O6 . . 89.50(12) ?
O9 Mo2 O6 . . 153.33(12) ?
O4 Mo2 O3 . 3_666 102.71(13) ?
O5 Mo2 O3 . 3_666 153.52(12) ?
O9 Mo2 O3 . 3_666 84.73(12) ?
O6 Mo2 O3 . 3_666 85.07(12) ?
O4 Mo2 O2 . . 178.36(10) ?
O5 Mo2 O2 . . 77.87(9) ?
O9 Mo2 O2 . . 76.54(9) ?
O6 Mo2 O2 . . 77.07(9) ?
O3 Mo2 O2 3_666 . 75.66(8) ?
O16 Mo5 O7 . 3_666 104.41(14) ?
O16 Mo5 O6 . 3_666 103.77(14) ?
O7 Mo5 O6 3_666 3_666 90.34(12) ?
O16 Mo5 O9 . . 103.27(14) ?
O7 Mo5 O9 3_666 . 89.55(12) ?
O6 Mo5 O9 3_666 . 152.09(12) ?
O16 Mo5 O12 . . 101.98(14) ?
O7 Mo5 O12 3_666 . 153.60(12) ?
O6 Mo5 O12 3_666 . 84.01(12) ?
O9 Mo5 O12 . . 83.78(12) ?
O16 Mo5 O2 . . 177.36(11) ?
O7 Mo5 O2 3_666 . 78.16(9) ?
O6 Mo5 O2 3_666 . 76.70(8) ?
O9 Mo5 O2 . . 75.98(8) ?
O12 Mo5 O2 . . 75.45(8) ?
O14 Mo3 O15 . . 106.28(14) ?
O14 Mo3 O20 . . 104.51(14) ?
O15 Mo3 O20 . . 91.14(13) ?
O14 Mo3 O11 . . 101.82(14) ?
O15 Mo3 O11 . . 87.94(12) ?
O20 Mo3 O11 . . 152.81(13) ?
O14 Mo3 O8 . . 100.35(14) ?
O15 Mo3 O8 . . 153.12(13) ?
O20 Mo3 O8 . . 85.58(13) ?
O11 Mo3 O8 . . 83.12(12) ?
O14 Mo3 O1 . . 175.05(11) ?
O15 Mo3 O1 . . 78.15(9) ?
O20 Mo3 O1 . . 77.32(9) ?
O11 Mo3 O1 . . 75.90(9) ?
O8 Mo3 O1 . . 75.10(9) ?
O18 Mo4 O13 . . 105.18(14) ?
O18 Mo4 O8 . 3_557 102.97(15) ?
O13 Mo4 O8 . 3_557 92.59(13) ?
O18 Mo4 O15 . . 103.98(14) ?
O13 Mo4 O15 . . 88.36(13) ?
O8 Mo4 O15 3_557 . 151.77(12) ?
O18 Mo4 O10 . . 101.72(13) ?
O13 Mo4 O10 . . 152.84(12) ?
O8 Mo4 O10 3_557 . 84.97(12) ?
O15 Mo4 O10 . . 81.52(12) ?
O18 Mo4 O1 . . 176.53(11) ?
O13 Mo4 O1 . . 78.29(9) ?
O8 Mo4 O1 3_557 . 76.83(9) ?
O15 Mo4 O1 . . 75.75(8) ?
O10 Mo4 O1 . . 74.81(8) ?
O19 Mo6 O10 . . 105.57(14) ?
O19 Mo6 O11 . . 104.81(14) ?
O10 Mo6 O11 . . 91.35(13) ?
O19 Mo6 O20 . 3_557 101.65(14) ?
O10 Mo6 O20 . 3_557 88.78(13) ?
O11 Mo6 O20 . 3_557 152.48(12) ?
O19 Mo6 O13 . 3_557 100.43(14) ?
O10 Mo6 O13 . 3_557 153.81(12) ?
O11 Mo6 O13 . 3_557 84.97(13) ?
O20 Mo6 O13 3_557 3_557 82.91(13) ?
O19 Mo6 O1 . . 175.58(11) ?
O10 Mo6 O1 . . 78.25(9) ?
O11 Mo6 O1 . . 77.08(8) ?
O20 Mo6 O1 3_557 . 76.01(9) ?
O13 Mo6 O1 3_557 . 75.65(8) ?
C20 S4 C2 . . 94.7(2) ?
C19 S1 C1 . . 94.0(2) ?
C9 S2 C10 . . 94.6(2) ?
C23 S3 C22 . . 94.9(2) ?
C6 S5 C4 . . 94.8(2) ?
C24 S6 C22 . . 94.7(2) ?
C4 S7 C5 . . 94.9(2) ?
C3 S8 C8 . . 94.6(3) ?
C18 S9 C16 . . 95.0(2) ?
C25 S10 C21 . . 94.1(3) ?
C7 S11 C8 . . 94.5(3) ?
C21 S12 C26 . . 94.7(3) ?
C16 S13 C17 . . 95.0(2) ?
C15 S14 C13 . . 95.3(2) ?
C14 S15 C15 . . 95.2(2) ?
C12 S18 C11 . . 94.8(2) ?
Mo6 O1 Mo6 . 3_557 180.000(19) ?
Mo6 O1 Mo3 . 3_557 89.861(13) ?
Mo6 O1 Mo3 3_557 3_557 90.139(13) ?
Mo6 O1 Mo3 . . 90.139(13) ?
Mo6 O1 Mo3 3_557 . 89.861(13) ?
Mo3 O1 Mo3 3_557 . 180.0000(10) ?
Mo6 O1 Mo4 . . 90.402(14) ?
Mo6 O1 Mo4 3_557 . 89.598(13) ?
Mo3 O1 Mo4 3_557 . 90.504(14) ?
Mo3 O1 Mo4 . . 89.496(14) ?
Mo6 O1 Mo4 . 3_557 89.598(13) ?
Mo6 O1 Mo4 3_557 3_557 90.402(14) ?
Mo3 O1 Mo4 3_557 3_557 89.496(14) ?
Mo3 O1 Mo4 . 3_557 90.504(14) ?
Mo4 O1 Mo4 . 3_557 180.0000(10) ?
Mo2 O2 Mo2 . 3_666 180 ?
Mo2 O2 Mo5 . 3_666 89.589(13) ?
Mo2 O2 Mo5 3_666 3_666 90.411(14) ?
Mo2 O2 Mo5 . . 90.411(14) ?
Mo2 O2 Mo5 3_666 . 89.589(13) ?
Mo5 O2 Mo5 3_666 . 180.000(15) ?
Mo2 O2 Mo1 . . 89.800(13) ?
Mo2 O2 Mo1 3_666 . 90.200(13) ?
Mo5 O2 Mo1 3_666 . 89.969(14) ?
Mo5 O2 Mo1 . . 90.031(14) ?
Mo2 O2 Mo1 . 3_666 90.200(13) ?
Mo2 O2 Mo1 3_666 3_666 89.800(13) ?
Mo5 O2 Mo1 3_666 3_666 90.031(14) ?
Mo5 O2 Mo1 . 3_666 89.969(14) ?
Mo1 O2 Mo1 . 3_666 180 ?
Mo2 O5 Mo1 . . 116.42(14) ?
Mo1 O3 Mo2 . 3_666 117.16(14) ?
Mo5 O6 Mo2 3_666 . 116.11(14) ?
Mo1 O12 Mo5 . . 116.50(14) ?
Mo5 O7 Mo1 3_666 . 116.59(14) ?
Mo4 O8 Mo3 3_557 . 117.46(15) ?
Mo2 O9 Mo5 . . 117.05(14) ?
Mo6 O10 Mo4 . . 116.53(14) ?
Mo6 O11 Mo3 . . 116.24(15) ?
Mo4 O13 Mo6 . 3_557 116.26(15) ?
Mo3 O15 Mo4 . . 116.10(14) ?
Mo3 O20 Mo6 . 3_557 116.81(15) ?
C2 C1 S1 . . 123.08(17) ?
C2 C1 S1 . 4_565 123.08(17) ?
S1 C1 S1 . 4_565 113.8(3) ?
C22 C4 S5 . . 120.9(3) ?
C22 C4 S7 . . 123.4(3) ?
S5 C4 S7 . . 115.7(3) ?
C7 C3 S8 . . 118.0(5) ?
C7 C3 H3 . . 121 ?
S8 C3 H3 . . 121 ?
C1 C2 S4 . 4_565 122.83(18) ?
C1 C2 S4 . . 122.83(18) ?
S4 C2 S4 4_565 . 114.3(4) ?
C3 C7 S11 . . 118.3(5) ?
C3 C7 H7 . . 120.8 ?
S11 C7 H7 . . 120.8 ?
C21 C8 S8 . . 122.5(5) ?
C21 C8 S11 . . 123.0(5) ?
S8 C8 S11 . . 114.5(4) ?
C5 C6 S5 . . 117.6(4) ?
C5 C6 H6 . . 121.2 ?
S5 C6 H6 . . 121.2 ?
C6 C5 S7 . . 117.0(4) ?
C6 C5 H5 . . 121.5 ?
S7 C5 H5 . . 121.5 ?
C10 C11 S18 . 4_565 122.77(18) ?
C10 C11 S18 . . 122.77(18) ?
S18 C11 S18 4_565 . 114.5(4) ?
C11 C10 S2 . . 123.05(18) ?
C11 C10 S2 . 4_565 123.05(18) ?
S2 C10 S2 . 4_565 113.8(4) ?
C16 C15 S14 . . 122.5(3) ?
C16 C15 S15 . . 122.4(3) ?
S14 C15 S15 . . 115.1(3) ?
C15 C16 S13 . . 122.1(4) ?
C15 C16 S9 . . 122.2(4) ?
S13 C16 S9 . . 115.7(3) ?
C14 C13 S14 . . 117.2(4) ?
C14 C13 H13 . . 121.4 ?
S14 C13 H13 . . 121.4 ?
C12 C12 S18 4_565 . 117.92(15) ?
C12 C12 H12 4_565 . 121 ?
S18 C12 H12 . . 121 ?
C13 C14 S15 . . 117.2(4) ?
C13 C14 H14 . . 121.4 ?
S15 C14 H14 . . 121.4 ?
C9 C9 S2 4_565 . 117.77(15) ?
C9 C9 H9 4_565 . 121.1 ?
S2 C9 H9 . . 121.1 ?
C4 C22 S3 . . 122.2(3) ?
C4 C22 S6 . . 122.1(3) ?
S3 C22 S6 . . 115.7(3) ?
C18 C17 S13 . . 117.3(4) ?
C18 C17 H17 . . 121.3 ?
S13 C17 H17 . . 121.3 ?
C17 C18 S9 . . 117.0(4) ?
C17 C18 H18 . . 121.5 ?
S9 C18 H18 . . 121.5 ?
C8 C21 S12 . . 121.4(5) ?
C8 C21 S10 . . 123.7(5) ?
S12 C21 S10 . . 115.0(4) ?
C20 C20 S4 4_565 . 117.88(15) ?
C20 C20 H20 4_565 . 121.1 ?
S4 C20 H20 . . 121.1 ?
C19 C19 S1 4_565 . 117.84(15) ?
C19 C19 H19 4_565 . 121.1 ?
S1 C19 H19 . . 121.1 ?
C23 C24 S6 . . 117.3(4) ?
C23 C24 H24 . . 121.4 ?
S6 C24 H24 . . 121.4 ?
C24 C23 S3 . . 117.4(4) ?
C24 C23 H23 . . 121.3 ?
S3 C23 H23 . . 121.3 ?
C25 C26 S12 . . 117.1(5) ?
C25 C26 H26 . . 121.4 ?
S12 C26 H26 . . 121.4 ?
C26 C25 S10 . . 119.1(5) ?
C26 C25 H25 . . 120.4 ?
S10 C25 H25 . . 120.4 ?
C29 S16 C27 . . 94.5(2) ?
C28 S27 C27 . . 95.1(2) ?
C27 C27 S27 3_675 . 123.3(5) ?
C27 C27 S16 3_675 . 122.4(5) ?
S27 C27 S16 . . 114.3(2) ?
C28 C29 S16 . . 118.5(4) ?
C28 C29 H29 . . 120.8 ?
S16 C29 H29 . . 120.8 ?
C29 C28 S27 . . 117.5(4) ?
C29 C28 H28 . . 121.3 ?
S27 C28 H28 . . 121.3 ?
N1 C30 C31 . . 178.7(11) ?
C30 C31 H31A . . 109.5 ?
C30 C31 H31B . . 109.5 ?
H31A C31 H31B . . 109.5 ?
C30 C31 H31C . . 109.5 ?
H31A C31 H31C . . 109.5 ?
H31B C31 H31C . . 109.5 ?

loop_
_geom_bond_atom_site_label_1
_geom_bond_atom_site_label_2
_geom_bond_site_symmetry_2
_geom_bond_distance
_geom_bond_publ_flag
Mo1 O17 . 1.686(3) ?
Mo1 O12 . 1.872(3) ?
Mo1 O3 . 1.886(3) ?
Mo1 O5 . 1.974(3) ?
Mo1 O7 . 2.018(3) ?
Mo1 O2 . 2.3345(4) ?
Mo2 O4 . 1.680(3) ?
Mo2 O5 . 1.887(3) ?
Mo2 O9 . 1.931(3) ?
Mo2 O6 . 1.932(3) ?
Mo2 O3 3_666 1.974(3) ?
Mo2 O2 . 2.3151(4) ?
Mo5 O16 . 1.684(3) ?
Mo5 O7 3_666 1.860(3) ?
Mo5 O6 3_666 1.928(3) ?
Mo5 O9 . 1.937(3) ?
Mo5 O12 . 2.010(3) ?
Mo5 O2 . 2.3335(4) ?
Mo3 O14 . 1.690(3) ?
Mo3 O15 . 1.876(3) ?
Mo3 O20 . 1.889(3) ?
Mo3 O11 . 1.968(3) ?
Mo3 O8 . 1.993(3) ?
Mo3 O1 . 2.3234(4) ?
Mo4 O18 . 1.692(3) ?
Mo4 O13 . 1.851(3) ?
Mo4 O8 3_557 1.879(3) ?
Mo4 O15 . 1.989(3) ?
Mo4 O10 . 2.028(3) ?
Mo4 O1 . 2.3363(4) ?
Mo6 O19 . 1.696(3) ?
Mo6 O10 . 1.858(3) ?
Mo6 O11 . 1.905(3) ?
Mo6 O20 3_557 1.962(3) ?
Mo6 O13 3_557 2.013(3) ?
Mo6 O1 . 2.3222(4) ?
S4 C20 . 1.746(5) ?
S4 C2 . 1.774(4) ?
S1 C19 . 1.739(5) ?
S1 C1 . 1.766(3) ?
S2 C9 . 1.749(5) ?
S2 C10 . 1.774(4) ?
S3 C23 . 1.723(4) ?
S3 C22 . 1.724(4) ?
S5 C6 . 1.721(5) ?
S5 C4 . 1.727(4) ?
S6 C24 . 1.724(5) ?
S6 C22 . 1.732(4) ?
S7 C4 . 1.728(4) ?
S7 C5 . 1.728(5) ?
S8 C3 . 1.743(6) ?
S8 C8 . 1.764(7) ?
S9 C18 . 1.728(5) ?
S9 C16 . 1.728(5) ?
S10 C25 . 1.746(6) ?
S10 C21 . 1.769(6) ?
S11 C7 . 1.737(7) ?
S11 C8 . 1.772(6) ?
S12 C21 . 1.759(6) ?
S12 C26 . 1.761(7) ?
S13 C16 . 1.722(5) ?
S13 C17 . 1.725(5) ?
S14 C15 . 1.729(4) ?
S14 C13 . 1.729(5) ?
S15 C14 . 1.727(5) ?
S15 C15 . 1.736(5) ?
S18 C12 . 1.743(5) ?
S18 C11 . 1.768(4) ?
O1 Mo6 3_557 2.3222(4) ?
O1 Mo3 3_557 2.3234(4) ?
O1 Mo4 3_557 2.3363(4) ?
O2 Mo2 3_666 2.3151(4) ?
O2 Mo5 3_666 2.3335(4) ?
O2 Mo1 3_666 2.3345(4) ?
O3 Mo2 3_666 1.974(3) ?
O6 Mo5 3_666 1.928(3) ?
O7 Mo5 3_666 1.860(3) ?
O8 Mo4 3_557 1.879(3) ?
O13 Mo6 3_557 2.013(3) ?
O20 Mo6 3_557 1.962(3) ?
C1 C2 . 1.343(8) ?
C1 S1 4_565 1.766(3) ?
C4 C22 . 1.393(6) ?
C3 C7 . 1.331(9) ?
C3 H3 . 0.93 ?
C2 S4 4_565 1.774(4) ?
C7 H7 . 0.93 ?
C8 C21 . 1.345(9) ?
C6 C5 . 1.343(6) ?
C6 H6 . 0.93 ?
C5 H5 . 0.93 ?
C11 C10 . 1.339(9) ?
C11 S18 4_565 1.768(4) ?
C10 S2 4_565 1.774(4) ?
C15 C16 . 1.398(6) ?
C13 C14 . 1.343(6) ?
C13 H13 . 0.93 ?
C12 C12 4_565 1.340(9) ?
C12 H12 . 0.93 ?
C14 H14 . 0.93 ?
C9 C9 4_565 1.343(9) ?
C9 H9 . 0.93 ?
C17 C18 . 1.347(6) ?
C17 H17 . 0.93 ?
C18 H18 . 0.93 ?
C20 C20 4_565 1.347(9) ?
C20 H20 . 0.93 ?
C19 C19 4_565 1.335(9) ?
C19 H19 . 0.93 ?
C24 C23 . 1.344(6) ?
C24 H24 . 0.93 ?
C23 H23 . 0.93 ?
C26 C25 . 1.323(9) ?
C26 H26 . 0.93 ?
C25 H25 . 0.93 ?
S16 C29 . 1.748(5) ?
S16 C27 . 1.767(5) ?
S27 C28 . 1.749(5) ?
S27 C27 . 1.759(5) ?
C27 C27 3_675 1.330(8) ?
C29 C28 . 1.322(7) ?
C29 H29 . 0.93 ?
C28 H28 . 0.93 ?
N1 C30 . 1.136(12) ?
C30 C31 . 1.492(13) ?
C31 H31A . 0.96 ?
C31 H31B . 0.96 ?
C31 H31C . 0.96 ?

loop_
_geom_hbond_atom_site_label_D
_geom_hbond_atom_site_label_H
_geom_hbond_atom_site_label_A
_geom_hbond_site_symmetry_A
_geom_hbond_distance_DH
_geom_hbond_distance_HA
_geom_hbond_distance_DA
_geom_hbond_angle_DHA
_geom_hbond_publ_flag
C5 H5 O11 4_665 0.9300 2.2800 3.192(6) 167.00 yes
C7 H7 O19 2_556 0.9300 2.4700 3.251(7) 141.00 yes
C7 H7 O19 3_566 0.9300 2.4700 3.251(7) 141.00 yes
C9 H9 O12 1_555 0.9300 2.5400 3.388(5) 151.00 yes
C13 H13 O17 4_564 0.9300 2.4100 3.239(6) 149.00 yes
C14 H14 O19 1_654 0.9300 2.5900 3.175(5) 121.00 yes
C18 H18 O18 1_554 0.9300 2.4100 3.145(5) 136.00 yes
C19 H19 O10 4_664 0.9300 2.4100 3.298(5) 160.00 yes
C20 H20 O12 1_555 0.9300 2.5400 3.437(5) 162.00 yes
C24 H24 O8 2_656 0.9300 2.2500 3.075(6) 148.00 yes
C28 H28 O4 2_656 0.9300 2.5300 3.384(6) 152.00 yes
C29 H29 O5 2_656 0.9300 2.5200 3.256(6) 137.00 yes
C29 H29 O6 2_656 0.9300 2.5500 3.284(6) 136.00 yes
